data_7027502
loop_
_publ_author_name
'Goher, Mohamed A. S.'
'Mautner, Franz A.'

_publ_section_title
;
 The first copper(I) complex containing a cyanato ligand. Synthesis and
 structural characterization of [Cu(pyz)(\m-NCO)]n
 (pyz&#x2005;=&#x2005;pyrazine)
;
_journal_issue 12
_journal_name_full 'Journal of the Chemical Society, Dalton Transactions'
_journal_page_first 1923
_journal_paper_doi 10.1039/a903332g
_journal_year 1999
_chemical_formula_sum 'C5 H4 Cu N3 O'
_chemical_formula_weight 185.65
_chemical_name_common '[Cu(pyrazine)(NCO)]n'
_chemical_name_systematic
; 
 ? 
;
_space_group_IT_number 62
_symmetry_cell_setting orthorhombic
_symmetry_space_group_name_Hall '-P 2ac 2n'
_symmetry_space_group_name_H-M 'P n m a'
_atom_sites_solution_hydrogens geom
_atom_sites_solution_primary direct
_atom_sites_solution_secondary difmap
_audit_creation_method SHELXL
_cell_angle_alpha 90.00
_cell_angle_beta 90.00
_cell_angle_gamma 90.00
_cell_formula_units_Z 4
_cell_length_a 5.904(2)
_cell_length_b 11.593(3)
_cell_length_c 9.038(4)
_cell_measurement_reflns_used 42
_cell_measurement_temperature 295(2)
_cell_measurement_theta_max 14.4
_cell_measurement_theta_min 5.4
_cell_volume 618.6(4)
_computing_molecular_graphics 'SHELXTL/PC v.5.03 (Siemens Ind. Aut.)'
_computing_publication_material 'SHELXTL/PC v.5.03 (Siemens Ind. Aut.)'
_computing_structure_refinement 'SHELXL-93 (Sheldrick, 1993)'
_computing_structure_solution 'SHELXS-86 (Sheldrick, 1990)'
_diffrn_ambient_temperature 295(2)
_diffrn_measurement_device 'mod. STOE 4-circle diffractometer'
_diffrn_measurement_method 'Omega-scan; delta Omega: 1.25 deg.'
_diffrn_radiation_monochromator graphite
_diffrn_radiation_source 'fine-focus sealed tube'
_diffrn_radiation_type MoK\a
_diffrn_radiation_wavelength 0.71069
_diffrn_reflns_av_R_equivalents 0.0308
_diffrn_reflns_av_sigmaI/netI 0.0278
_diffrn_reflns_limit_h_max 7
_diffrn_reflns_limit_h_min -7
_diffrn_reflns_limit_k_max 13
_diffrn_reflns_limit_k_min -1
_diffrn_reflns_limit_l_max 1
_diffrn_reflns_limit_l_min -10
_diffrn_reflns_number 1410
_diffrn_reflns_theta_max 24.97
_diffrn_reflns_theta_min 2.86
_diffrn_standards_decay_% 2
_diffrn_standards_interval_count 100
_diffrn_standards_interval_time '80 min'
_diffrn_standards_number '3  (2 1 0; -1 2 2; 1 2 1)'
_exptl_absorpt_coefficient_mu 3.447
_exptl_absorpt_correction_T_max 1.000
_exptl_absorpt_correction_T_min 0.469
_exptl_absorpt_correction_type DIFABS
_exptl_crystal_colour red
_exptl_crystal_density_diffrn 1.993
_exptl_crystal_density_meas 1.98(3)
_exptl_crystal_density_method 'suspension method'
_exptl_crystal_description 'irregular shaped'
_exptl_crystal_F_000 368
_exptl_crystal_size_max 0.08
_exptl_crystal_size_mid 0.06
_exptl_crystal_size_min 0.05
_refine_diff_density_max 0.270
_refine_diff_density_min -0.386
_refine_diff_density_rms 0.065
_refine_ls_extinction_coef 0.0291(24)
_refine_ls_extinction_expression Fc^*^=kFc[1+0.001xFc^2^\l^3^/sin(2\q)]^-1/4^
_refine_ls_extinction_method SHELXL
_refine_ls_goodness_of_fit_all 1.095
_refine_ls_goodness_of_fit_obs 1.087
_refine_ls_hydrogen_treatment noref
_refine_ls_matrix_type full
_refine_ls_number_parameters 53
_refine_ls_number_reflns 573
_refine_ls_number_restraints 0
_refine_ls_restrained_S_all 1.095
_refine_ls_restrained_S_obs 1.087
_refine_ls_R_factor_all 0.0307
_refine_ls_R_factor_obs 0.0261
_refine_ls_shift/esd_max 0.000
_refine_ls_shift/esd_mean 0.000
_refine_ls_structure_factor_coef Fsqd
_refine_ls_weighting_details 'w=1/[\s^2^(Fo^2^)+(0.0314P)^2^+0.3063P] where P=(Fo^2^+2Fc^2^)/3'
_refine_ls_weighting_scheme calc
_refine_ls_wR_factor_all 0.0655
_refine_ls_wR_factor_obs 0.0617
_reflns_number_observed 520
_reflns_number_total 573
_reflns_observed_criterion >2sigma(I)
_cod_data_source_file 903332gsup1.cif
_cod_data_source_block gcu12c
_cod_depositor_comments
;
The following automatic conversions were performed:

'_symmetry_cell_setting' value 'Orthorhombic' changed to
'orthorhombic' according to
/home/saulius/struct/CIF-dictionaries/cif_core.dic dictionary named
'cif_core.dic' version 2.4.2 from 2011-04-26.

Automatic conversion script
Id: cif_fix_values 1891 2012-01-12 08:04:46Z andrius 

The following automatic conversions were performed:

'_refine_ls_weighting_scheme' value 'calc
w=1/[\s^2^(Fo^2^)+(0.0314P)^2^+0.3063P] where P=(Fo^2^+2Fc^2^)/3' was
changed to 'calc'. New tag '_refine_ls_weighting_details' was
created. The value of the new tag was set to
'w=1/[\s^2^(Fo^2^)+(0.0314P)^2^+0.3063P] where P=(Fo^2^+2Fc^2^)/3'.

Automatic conversion script
Id: cif_fix_values 3143 2015-03-26 13:38:13Z robertas 
;
_cod_original_sg_symbol_H-M Pnma
_cod_database_code 7027502

loop_
_symmetry_equiv_pos_as_xyz
'x, y, z'
'-x+1/2, -y, z+1/2'
'-x, y+1/2, -z'
'x+1/2, -y+1/2, -z+1/2'
'-x, -y, -z'
'x-1/2, y, -z-1/2'
'x, -y-1/2, z'
'-x-1/2, y-1/2, z-1/2'

loop_
_atom_site_aniso_label
_atom_site_aniso_U_11
_atom_site_aniso_U_22
_atom_site_aniso_U_33
_atom_site_aniso_U_23
_atom_site_aniso_U_13
_atom_site_aniso_U_12
Cu1 0.0398(4) 0.0259(3) 0.0314(4) 0.000 0.0017(2) 0.000
N1 0.029(2) 0.045(2) 0.027(2) 0.000 -0.0032(14) 0.000
C1 0.030(2) 0.061(3) 0.034(3) 0.000 -0.007(2) 0.000
O1 0.083(3) 0.169(6) 0.029(2) 0.000 0.006(2) 0.000
N2 0.0316(12) 0.0278(12) 0.0296(12) 0.0047(11) -0.0020(10) 0.0020(10)
C2 0.0355(15) 0.0351(15) 0.0258(14) 0.0036(13) 0.0041(11) 0.0014(13)
C3 0.041(2) 0.034(2) 0.0286(15) 0.0012(13) 0.0056(12) 0.0050(14)

loop_
_atom_site_label
_atom_site_type_symbol
_atom_site_fract_x
_atom_site_fract_y
_atom_site_fract_z
_atom_site_U_iso_or_equiv
_atom_site_thermal_displace_type
_atom_site_occupancy
_atom_site_calc_flag
_atom_site_refinement_flags
Cu1 Cu 0.19250(8) 0.2500 0.66435(5) 0.0324(3) Uani 1 d S
N1 N 0.5449(6) 0.2500 0.6322(4) 0.0339(8) Uani 1 d S
C1 C 0.6037(7) 0.2500 0.5097(5) 0.0416(11) Uani 1 d S
O1 O 0.6616(7) 0.2500 0.3837(4) 0.094(2) Uani 1 d S
N2 N 0.0805(4) 0.3991(2) 0.5651(3) 0.0297(5) Uani 1 d .
C2 C -0.0295(5) 0.4786(3) 0.6420(3) 0.0321(6) Uani 1 d .
H2 H -0.0529(5) 0.4666(3) 0.7426(3) 0.039 Uiso 1 calc R
C3 C -0.1103(5) 0.5780(3) 0.5786(3) 0.0345(7) Uani 1 d .
H3 H -0.1877(5) 0.6308(3) 0.6371(3) 0.041 Uiso 1 calc R

loop_
_atom_type_symbol
_atom_type_description
_atom_type_scat_dispersion_real
_atom_type_scat_dispersion_imag
_atom_type_scat_source
C C 0.0033 0.0016 'International Tables Vol C Tables 4.2.6.8 and 6.1.1.4'
H H 0.0000 0.0000 'International Tables Vol C Tables 4.2.6.8 and 6.1.1.4'
N N 0.0061 0.0033 'International Tables Vol C Tables 4.2.6.8 and 6.1.1.4'
Cu Cu 0.3201 1.2651 'International Tables Vol C Tables 4.2.6.8 and 6.1.1.4'
O O 0.0106 0.0060 'International Tables Vol C Tables 4.2.6.8 and 6.1.1.4'

loop_
_geom_angle_atom_site_label_1
_geom_angle_atom_site_label_2
_geom_angle_atom_site_label_3
_geom_angle
_geom_angle_site_symmetry_1
_geom_angle_site_symmetry_3
_geom_angle_publ_flag
N1 Cu1 N2 104.87(8) 6_557 7_565 yes
N1 Cu1 N2 104.87(8) 6_557 . yes
N2 Cu1 N2 114.37(13) 7_565 . yes
N1 Cu1 N1 123.31(11) 6_557 . yes
N2 Cu1 N1 104.95(8) 7_565 . yes
N2 Cu1 N1 104.95(8) . . yes
C1 N1 Cu1 137.2(3) . 6_657 ?
C1 N1 Cu1 115.4(3) . . ?
Cu1 N1 Cu1 107.39(15) 6_657 . yes
N1 C1 O1 179.3(5) . . yes
C2 N2 C3 115.8(2) . 5_566 ?
C2 N2 Cu1 120.9(2) . . ?
C3 N2 Cu1 123.3(2) 5_566 . ?
N2 C2 C3 122.4(3) . . ?
N2 C2 H2 118.8(2) . . ?
C3 C2 H2 118.8(2) . . ?
N2 C3 C2 121.8(3) 5_566 . ?
N2 C3 H3 119.1(2) 5_566 . ?
C2 C3 H3 119.1(2) . . ?
Cu1 Cu1 Cu1 124.65(4) 6_657 6_557 ?

loop_
_geom_bond_atom_site_label_1
_geom_bond_atom_site_label_2
_geom_bond_distance
_geom_bond_site_symmetry_2
_geom_bond_publ_flag
Cu1 Cu1 6.899(2) 5_655 yes
Cu1 Cu1 3.333(1) 6_657 yes
Cu1 Cu1 3.333(1) 6_557 ?
Cu1 N1 2.035(3) 6_557 yes
Cu1 N2 2.056(2) 7_565 yes
Cu1 N2 2.056(2) . yes
Cu1 N1 2.101(3) . yes
N1 C1 1.160(5) . yes
N1 Cu1 2.035(3) 6_657 yes
C1 O1 1.189(6) . yes
N2 C2 1.325(4) . yes
N2 C3 1.337(4) 5_566 yes
C2 C3 1.373(4) . yes
C2 H2 0.93 . ?
C3 N2 1.337(4) 5_566 ?
C3 H3 0.93 . ?

loop_
_geom_torsion_atom_site_label_1
_geom_torsion_atom_site_label_2
_geom_torsion_atom_site_label_3
_geom_torsion_atom_site_label_4
_geom_torsion
_geom_torsion_site_symmetry_1
_geom_torsion_site_symmetry_4
N1 Cu1 N1 C1 180.0 6_557 .
N2 Cu1 N1 C1 60.44(7) 7_565 .
N2 Cu1 N1 C1 -60.44(7) . .
N1 Cu1 N1 Cu1 0.0 6_557 6_657
N2 Cu1 N1 Cu1 -119.56(7) 7_565 6_657
N2 Cu1 N1 Cu1 119.56(7) . 6_657
Cu1 N1 C1 O1 180.00(7) 6_657 .
Cu1 N1 C1 O1 0.00(7) . .
N1 Cu1 N2 C2 10.3(2) 6_557 .
N2 Cu1 N2 C2 124.6(2) 7_565 .
N1 Cu1 N2 C2 -120.9(2) . .
N1 Cu1 N2 C3 -169.0(2) 6_557 5_566
N2 Cu1 N2 C3 -54.6(3) 7_565 5_566
N1 Cu1 N2 C3 59.8(3) . 5_566
C3 N2 C2 C3 0.6(5) 5_566 .
Cu1 N2 C2 C3 -178.7(2) . .
N2 C2 C3 N2 -0.6(5) . 5_566
